data_1511262
loop_
_publ_author_name
'Salamakha, P.S.'
'Sologub, O.L.'
'Ipser, H.'
'Hiebl, K.'

_publ_section_title
;
 Crystal structure and physical properties of ternary compounds R Pt3 B, R
 = La, Pr, Nd
;
_journal_name_full 'Journal of Alloys Compd.'
_journal_page_first 54
_journal_page_last 60
_journal_paper_doi 10.1016/S0925-8388(03)00373-6
_journal_volume 360
_journal_year 2003
_chemical_formula_sum 'B Nd Pt3'
_chemical_name_systematic 'Nd Pt3 B'
_space_group_IT_number 99
_symmetry_space_group_name_Hall 'P 4 -2'
_symmetry_space_group_name_H-M 'P 4 m m'
_cell_angle_alpha 90
_cell_angle_beta 90
_cell_angle_gamma 90
_cell_formula_units_Z 1
_cell_length_a 3.989
_cell_length_b 3.989
_cell_length_c 5.0475
_cell_volume 80.316
_citation_journal_id_ASTM JALCEU
_cod_data_source_file boron0-1_383.cif
_cod_data_source_block B1Nd1Pt3
_cod_original_cell_volume 80.31644
_cod_original_formula_sum 'B1 Nd1 Pt3'
_cod_database_code 1511262

loop_
_symmetry_equiv_pos_as_xyz
x,y,z
-y,x,z
-x,-y,z
y,-x,z
-x,y,z
-y,-x,z
x,-y,z
y,x,z

loop_
_atom_site_label
_atom_site_type_symbol
_atom_site_fract_x
_atom_site_fract_y
_atom_site_fract_z
_atom_site_occupancy
_atom_site_U_iso_or_equiv
Pt2 Pt 0.5 0.5 0.1059 1 0.0
B1 B 0.5 0.5 0.662 1 0.0
Pt1 Pt 0 0.5 0.5 1 0.0
Nd1 Nd 0 0 0 1 0.0
